data_7053311
loop_
_publ_author_name
'Miao, Xiao-He'
'Zhu, Long-Guan'

_publ_section_title
;
 Supramolecular assembly under the control of the chelating ligand for the
 MnII/bridging ligands/3-sulfobenzoate system and catalytic properties for
 the disproportionation of hydrogen peroxide
;
_journal_issue 11
_journal_name_full 'New Journal of Chemistry'
_journal_page_first 2403
_journal_paper_doi 10.1039/b9nj00428a
_journal_volume 34
_journal_year 2010
_chemical_formula_sum 'C31 H30 Mn N4 O8 S'
_chemical_formula_weight 673.59
_chemical_name_systematic
;
?
;
_space_group_IT_number 2
_symmetry_cell_setting triclinic
_symmetry_space_group_name_Hall '-P 1'
_symmetry_space_group_name_H-M 'P -1'
_atom_sites_solution_hydrogens geom
_atom_sites_solution_primary direct
_atom_sites_solution_secondary difmap
_audit_creation_method SHELXL-97
_cell_angle_alpha 69.0420(10)
_cell_angle_beta 89.5550(10)
_cell_angle_gamma 67.9040(10)
_cell_formula_units_Z 2
_cell_length_a 11.7416(10)
_cell_length_b 11.9663(10)
_cell_length_c 12.9264(11)
_cell_measurement_reflns_used 4486
_cell_measurement_temperature 295(2)
_cell_measurement_theta_max 26.8
_cell_measurement_theta_min 2.35
_cell_volume 1554.5(2)
_computing_cell_refinement 'SAINT (Bruker, 2002)'
_computing_data_collection 'SMART (Bruker, 2002)'
_computing_data_reduction SAINT
_computing_molecular_graphics 'Ortep-3 for Windows (Farrugia, 1997)'
_computing_publication_material 'WinGX (Farrugia, 1999)'
_computing_structure_refinement 'SHELXL-97 (Sheldrick, 1997)'
_computing_structure_solution 'SHELXS-97 (Sheldrick, 1997)'
_diffrn_ambient_temperature 295(2)
_diffrn_measured_fraction_theta_full 0.992
_diffrn_measured_fraction_theta_max 0.992
_diffrn_measurement_device_type 'Bruker SMART area-detector diffractometer'
_diffrn_measurement_method '\f and \w scan'
_diffrn_radiation_monochromator graphite
_diffrn_radiation_source 'fine-focus sealed tube'
_diffrn_radiation_type MoK\a
_diffrn_radiation_wavelength 0.71073
_diffrn_reflns_av_R_equivalents 0.0215
_diffrn_reflns_av_sigmaI/netI 0.0342
_diffrn_reflns_limit_h_max 14
_diffrn_reflns_limit_h_min -14
_diffrn_reflns_limit_k_max 14
_diffrn_reflns_limit_k_min -14
_diffrn_reflns_limit_l_max 15
_diffrn_reflns_limit_l_min -15
_diffrn_reflns_number 11460
_diffrn_reflns_theta_full 25.20
_diffrn_reflns_theta_max 25.20
_diffrn_reflns_theta_min 1.71
_diffrn_standards_number 0
_exptl_absorpt_coefficient_mu 0.549
_exptl_absorpt_correction_T_max 0.875
_exptl_absorpt_correction_T_min 0.841
_exptl_absorpt_correction_type multi-scan
_exptl_absorpt_process_details 'SADABS (Bruker, 2002)'
_exptl_crystal_colour yellow
_exptl_crystal_density_diffrn 1.439
_exptl_crystal_density_method 'not measured'
_exptl_crystal_description block
_exptl_crystal_F_000 698
_exptl_crystal_size_max 0.32
_exptl_crystal_size_mid 0.23
_exptl_crystal_size_min 0.22
_refine_diff_density_max 0.658
_refine_diff_density_min -0.487
_refine_diff_density_rms 0.062
_refine_ls_extinction_method none
_refine_ls_goodness_of_fit_ref 1.139
_refine_ls_hydrogen_treatment mixed
_refine_ls_matrix_type full
_refine_ls_number_parameters 424
_refine_ls_number_reflns 5549
_refine_ls_number_restraints 9
_refine_ls_restrained_S_all 1.138
_refine_ls_R_factor_all 0.0658
_refine_ls_R_factor_gt 0.0610
_refine_ls_shift/su_max 0.000
_refine_ls_shift/su_mean <0.001
_refine_ls_structure_factor_coef Fsqd
_refine_ls_weighting_details 'calc w=1/[\s^2^(Fo^2^)+(0.0426P)^2^+2.2165P] where P=(Fo^2^+2Fc^2^)/3'
_refine_ls_weighting_scheme calc
_refine_ls_wR_factor_gt 0.1294
_refine_ls_wR_factor_ref 0.1324
_reflns_number_gt 5153
_reflns_number_total 5549
_reflns_threshold_expression >2\s(I)
_cod_data_source_file b9nj00428a.txt
_cod_data_source_block comp-2
_cod_database_code 7053311

loop_
_symmetry_equiv_pos_as_xyz
'x, y, z'
'-x, -y, -z'

loop_
_atom_site_label
_atom_site_type_symbol
_atom_site_fract_x
_atom_site_fract_y
_atom_site_fract_z
_atom_site_U_iso_or_equiv
_atom_site_adp_type
_atom_site_occupancy
_atom_site_symmetry_multiplicity
_atom_site_calc_flag
_atom_site_refinement_flags
Mn1 Mn 0.69708(4) 0.94493(4) 0.47305(4) 0.02740(15) Uani 1 1 d .
S1 S 0.84388(8) 1.30961(9) 0.62560(10) 0.0485(3) Uani 1 1 d .
O1 O 0.5818(2) 1.0619(2) 0.5528(2) 0.0409(6) Uani 1 1 d .
O2 O 0.3866(2) 1.1669(2) 0.5683(2) 0.0428(6) Uani 1 1 d .
O3 O 0.9161(2) 1.1906(3) 0.6132(3) 0.0783(11) Uani 1 1 d .
O4 O 0.8419(3) 1.4220(4) 0.5399(5) 0.137(2) Uani 1 1 d .
O5 O 0.8781(3) 1.3076(5) 0.7321(4) 0.1193(17) Uani 1 1 d .
O6 O 0.8525(2) 1.0001(2) 0.5088(2) 0.0386(6) Uani 1 1 d D
O7 O 0.8373(2) 0.8432(3) 0.3896(3) 0.0490(7) Uani 1 1 d D
N1 N 0.6105(3) 1.1181(3) 0.3064(2) 0.0380(7) Uani 1 1 d .
N2 N 0.0715(3) 1.8254(4) -0.3200(3) 0.0620(10) Uani 1 1 d .
N3 N 0.7692(3) 0.7895(3) 0.6469(2) 0.0376(6) Uani 1 1 d .
N4 N 0.6576(4) 0.8822(4) 1.0282(3) 0.0701(11) Uani 1 1 d .
C1 C 0.5953(4) 1.0931(4) 0.2164(3) 0.0526(10) Uani 1 1 d .
H1 H 0.6359 1.0078 0.2208 0.063 Uiso 1 1 calc R
C2 C 0.5228(4) 1.1863(4) 0.1171(3) 0.0533(10) Uani 1 1 d .
H2 H 0.5159 1.1631 0.0567 0.064 Uiso 1 1 calc R
C3 C 0.4601(3) 1.3141(4) 0.1069(3) 0.0440(9) Uani 1 1 d .
C4 C 0.4795(4) 1.3403(4) 0.1990(3) 0.0544(11) Uani 1 1 d .
H4 H 0.4420 1.4253 0.1960 0.065 Uiso 1 1 calc R
C5 C 0.5538(4) 1.2421(4) 0.2954(3) 0.0498(10) Uani 1 1 d .
H5 H 0.5649 1.2635 0.3559 0.060 Uiso 1 1 calc R
C6 C 0.3779(4) 1.4109(4) 0.0021(3) 0.0558(10) Uani 1 1 d .
H6 H 0.3734 1.3814 -0.0546 0.067 Uiso 1 1 calc R
C7 C 0.3115(4) 1.5324(4) -0.0194(3) 0.0575(11) Uani 1 1 d .
H7 H 0.3173 1.5619 0.0371 0.069 Uiso 1 1 calc R
C8 C 0.2275(3) 1.6297(4) -0.1229(3) 0.0518(10) Uani 1 1 d .
C9 C 0.2004(4) 1.6013(4) -0.2127(4) 0.0581(11) Uani 1 1 d .
H9 H 0.2338 1.5157 -0.2087 0.070 Uiso 1 1 calc R
C10 C 0.1232(4) 1.7012(4) -0.3084(3) 0.0607(11) Uani 1 1 d .
H10 H 0.1068 1.6800 -0.3676 0.073 Uiso 1 1 calc R
C11 C 0.1722(4) 1.7582(4) -0.1348(4) 0.0622(12) Uani 1 1 d .
H11 H 0.1863 1.7825 -0.0770 0.075 Uiso 1 1 calc R
C12 C 0.0960(4) 1.8508(4) -0.2326(4) 0.0651(12) Uani 1 1 d .
H12 H 0.0593 1.9367 -0.2378 0.078 Uiso 1 1 calc R
C13 C 0.8116(4) 0.6620(3) 0.6658(3) 0.0455(9) Uani 1 1 d .
H13 H 0.7970 0.6383 0.6077 0.055 Uiso 1 1 calc R
C14 C 0.8753(4) 0.5650(3) 0.7663(3) 0.0472(9) Uani 1 1 d .
H14 H 0.9017 0.4780 0.7753 0.057 Uiso 1 1 calc R
C15 C 0.9005(3) 0.5960(3) 0.8546(3) 0.0412(8) Uani 1 1 d .
C16 C 0.8517(4) 0.7278(3) 0.8371(3) 0.0444(9) Uani 1 1 d .
H16 H 0.8622 0.7539 0.8947 0.053 Uiso 1 1 calc R
C17 C 0.7877(3) 0.8192(3) 0.7339(3) 0.0429(8) Uani 1 1 d .
H17 H 0.7555 0.9068 0.7242 0.051 Uiso 1 1 calc R
C18 C 0.9767(3) 0.4921(4) 0.9587(3) 0.0456(9) Uani 1 1 d .
H18 H 0.9936 0.4067 0.9669 0.055 Uiso 1 1 calc R
C19 C 0.7615(5) 0.8254(5) 1.1007(4) 0.0662(12) Uani 1 1 d .
H19 H 0.7693 0.7542 1.1652 0.079 Uiso 1 1 calc R
C20 C 0.8581(4) 0.8651(5) 1.0864(4) 0.0634(12) Uani 1 1 d .
H20 H 0.9287 0.8211 1.1401 0.076 Uiso 1 1 calc R
C21 C 0.8497(4) 0.9715(4) 0.9911(4) 0.0572(11) Uani 1 1 d .
C22 C 0.7412(4) 1.0308(5) 0.9165(4) 0.0667(12) Uani 1 1 d .
H22 H 0.7299 1.1030 0.8516 0.080 Uiso 1 1 calc R
C23 C 0.6502(4) 0.9837(5) 0.9379(4) 0.0711(13) Uani 1 1 d .
H23 H 0.5786 1.0256 0.8856 0.085 Uiso 1 1 calc R
C24 C 0.9470(4) 1.0221(5) 0.9678(4) 0.0647(12) Uani 1 1 d .
H24 H 0.9322 1.0928 0.9007 0.078 Uiso 1 1 calc R
C25 C 0.4985(3) 1.1500(3) 0.5721(2) 0.0291(7) Uani 1 1 d .
C26 C 0.5344(3) 1.2444(3) 0.6020(3) 0.0317(7) Uani 1 1 d .
C27 C 0.6565(3) 1.2346(3) 0.6007(3) 0.0294(7) Uani 1 1 d .
H27 H 0.7157 1.1689 0.5833 0.035 Uiso 1 1 calc R
C28 C 0.6891(3) 1.3223(3) 0.6252(3) 0.0346(7) Uani 1 1 d .
C29 C 0.6012(4) 1.4214(4) 0.6493(4) 0.0582(11) Uani 1 1 d .
H29 H 0.6234 1.4816 0.6642 0.070 Uiso 1 1 calc R
C30 C 0.4808(4) 1.4309(5) 0.6513(5) 0.0730(15) Uani 1 1 d .
H30 H 0.4220 1.4969 0.6685 0.088 Uiso 1 1 calc R
C31 C 0.4467(3) 1.3425(4) 0.6278(4) 0.0540(11) Uani 1 1 d .
H31 H 0.3653 1.3491 0.6293 0.065 Uiso 1 1 calc R
O1W O 0.8885(3) 1.6046(3) 0.3670(3) 0.0640(8) Uani 1 1 d D
H7B H 0.9107(15) 0.840(3) 0.391(3) 0.050 Uiso 1 1 d D
H6B H 0.870(3) 1.059(3) 0.463(2) 0.050 Uiso 1 1 d D
H6A H 0.912(2) 0.951(3) 0.562(2) 0.050 Uiso 1 1 d D
H7A H 0.839(3) 0.771(2) 0.391(3) 0.050 Uiso 1 1 d D
H1WA H 0.877(4) 1.542(3) 0.416(3) 0.090 Uiso 1 1 d D
H1WB H 0.9660(13) 1.584(4) 0.368(4) 0.090 Uiso 1 1 d D

loop_
_atom_site_aniso_label
_atom_site_aniso_U_11
_atom_site_aniso_U_22
_atom_site_aniso_U_33
_atom_site_aniso_U_23
_atom_site_aniso_U_13
_atom_site_aniso_U_12
Mn1 0.0220(2) 0.0260(3) 0.0315(3) -0.0092(2) -0.00057(18) -0.00824(19)
S1 0.0278(4) 0.0389(5) 0.0842(7) -0.0251(5) 0.0033(4) -0.0176(4)
O1 0.0330(12) 0.0394(13) 0.0581(15) -0.0291(12) 0.0065(11) -0.0127(11)
O2 0.0274(12) 0.0455(14) 0.0659(17) -0.0287(13) 0.0043(11) -0.0183(11)
O3 0.0322(14) 0.0646(19) 0.165(3) -0.070(2) 0.0230(18) -0.0231(14)
O4 0.053(2) 0.072(2) 0.215(5) 0.024(3) 0.037(3) -0.0262(19)
O5 0.065(2) 0.160(4) 0.165(4) -0.111(4) -0.020(2) -0.031(3)
O6 0.0292(12) 0.0372(13) 0.0440(14) -0.0059(11) -0.0039(10) -0.0164(11)
O7 0.0302(13) 0.0532(16) 0.0791(19) -0.0386(15) 0.0169(13) -0.0205(12)
N1 0.0374(15) 0.0339(15) 0.0369(16) -0.0110(13) -0.0022(12) -0.0104(13)
N2 0.056(2) 0.052(2) 0.047(2) 0.0073(17) -0.0072(16) -0.0134(18)
N3 0.0409(16) 0.0322(15) 0.0358(15) -0.0093(12) 0.0017(12) -0.0140(13)
N4 0.063(2) 0.090(3) 0.068(3) -0.032(2) 0.011(2) -0.040(2)
C1 0.060(3) 0.037(2) 0.050(2) -0.0172(18) -0.0040(19) -0.0080(18)
C2 0.063(3) 0.049(2) 0.039(2) -0.0146(18) -0.0095(19) -0.016(2)
C3 0.0366(19) 0.046(2) 0.0362(19) -0.0061(16) -0.0016(15) -0.0117(16)
C4 0.067(3) 0.0279(19) 0.046(2) -0.0073(17) 0.0041(19) -0.0012(18)
C5 0.067(3) 0.039(2) 0.039(2) -0.0167(17) 0.0015(18) -0.0148(19)
C6 0.051(2) 0.055(3) 0.046(2) -0.0088(19) -0.0003(19) -0.015(2)
C7 0.055(2) 0.054(3) 0.049(2) -0.009(2) 0.0008(19) -0.017(2)
C8 0.039(2) 0.054(2) 0.042(2) 0.0005(18) -0.0001(17) -0.0151(18)
C9 0.047(2) 0.049(2) 0.059(3) -0.006(2) 0.008(2) -0.0125(19)
C10 0.058(3) 0.065(3) 0.043(2) -0.007(2) 0.0011(19) -0.021(2)
C11 0.058(3) 0.054(3) 0.055(3) -0.006(2) -0.005(2) -0.017(2)
C12 0.060(3) 0.045(2) 0.063(3) 0.002(2) -0.005(2) -0.013(2)
C13 0.054(2) 0.040(2) 0.042(2) -0.0167(17) -0.0001(17) -0.0168(18)
C14 0.055(2) 0.0285(18) 0.048(2) -0.0085(16) -0.0012(18) -0.0116(17)
C15 0.0380(19) 0.040(2) 0.0373(19) -0.0083(16) 0.0063(15) -0.0137(16)
C16 0.053(2) 0.040(2) 0.0348(19) -0.0137(16) 0.0027(16) -0.0139(17)
C17 0.051(2) 0.0303(18) 0.042(2) -0.0127(16) 0.0012(17) -0.0107(16)
C18 0.048(2) 0.0343(18) 0.041(2) -0.0061(16) 0.0032(17) -0.0110(16)
C19 0.074(3) 0.078(3) 0.053(3) -0.023(2) 0.007(2) -0.039(3)
C20 0.059(3) 0.075(3) 0.060(3) -0.029(2) 0.000(2) -0.028(2)
C21 0.059(3) 0.067(3) 0.060(3) -0.037(2) 0.016(2) -0.029(2)
C22 0.068(3) 0.068(3) 0.061(3) -0.022(2) 0.009(2) -0.027(2)
C23 0.056(3) 0.087(4) 0.067(3) -0.029(3) 0.001(2) -0.026(3)
C24 0.070(3) 0.071(3) 0.063(3) -0.032(2) 0.015(2) -0.032(3)
C25 0.0277(16) 0.0301(16) 0.0278(16) -0.0070(13) -0.0015(13) -0.0134(14)
C26 0.0269(16) 0.0296(16) 0.0382(18) -0.0125(14) 0.0024(13) -0.0111(13)
C27 0.0235(15) 0.0283(16) 0.0360(17) -0.0127(14) 0.0026(13) -0.0095(13)
C28 0.0279(16) 0.0373(18) 0.0453(19) -0.0197(16) 0.0066(14) -0.0164(14)
C29 0.048(2) 0.065(3) 0.097(3) -0.060(3) 0.027(2) -0.033(2)
C30 0.044(2) 0.080(3) 0.139(5) -0.086(3) 0.044(3) -0.030(2)
C31 0.0314(19) 0.061(3) 0.091(3) -0.049(2) 0.023(2) -0.0228(18)
O1W 0.0545(17) 0.0513(17) 0.080(2) -0.0182(16) 0.0138(16) -0.0216(14)

loop_
_atom_type_symbol
_atom_type_description
_atom_type_scat_dispersion_real
_atom_type_scat_dispersion_imag
_atom_type_scat_source
C C 0.0033 0.0016 'International Tables Vol C Tables 4.2.6.8 and 6.1.1.4'
H H 0.0000 0.0000 'International Tables Vol C Tables 4.2.6.8 and 6.1.1.4'
N N 0.0061 0.0033 'International Tables Vol C Tables 4.2.6.8 and 6.1.1.4'
O O 0.0106 0.0060 'International Tables Vol C Tables 4.2.6.8 and 6.1.1.4'
S S 0.1246 0.1234 'International Tables Vol C Tables 4.2.6.8 and 6.1.1.4'
Mn Mn 0.3368 0.7283 'International Tables Vol C Tables 4.2.6.8 and 6.1.1.4'

loop_
_geom_angle_atom_site_label_1
_geom_angle_atom_site_label_2
_geom_angle_atom_site_label_3
_geom_angle
_geom_angle_site_symmetry_1
_geom_angle_site_symmetry_3
O1 Mn1 O2 112.14(9) . 2_676
O1 Mn1 O7 169.65(9) . .
O2 Mn1 O7 78.10(9) 2_676 .
O1 Mn1 N3 85.39(10) . .
O2 Mn1 N3 90.26(10) 2_676 .
O7 Mn1 N3 96.36(11) . .
O1 Mn1 O6 89.51(9) . .
O2 Mn1 O6 157.08(9) 2_676 .
O7 Mn1 O6 80.56(9) . .
N3 Mn1 O6 83.84(9) . .
O1 Mn1 N1 88.04(10) . .
O2 Mn1 N1 92.61(10) 2_676 .
O7 Mn1 N1 90.03(11) . .
N3 Mn1 N1 173.41(10) . .
O6 Mn1 N1 95.70(9) . .
O4 S1 O3 114.9(3) . .
O4 S1 O5 110.4(3) . .
O3 S1 O5 112.0(2) . .
O4 S1 C28 106.9(2) . .
O3 S1 C28 107.08(16) . .
O5 S1 C28 104.9(2) . .
C25 O1 Mn1 163.7(2) . .
C25 O2 Mn1 127.5(2) . 2_676
Mn1 O6 H6B 125(2) . .
Mn1 O6 H6A 123(2) . .
H6B O6 H6A 109.9(17) . .
Mn1 O7 H7B 124(2) . .
Mn1 O7 H7A 117(2) . .
H7B O7 H7A 108.8(16) . .
C1 N1 C5 116.2(3) . .
C1 N1 Mn1 117.9(2) . .
C5 N1 Mn1 124.8(2) . .
C10 N2 C12 116.1(4) . .
C17 N3 C13 116.3(3) . .
C17 N3 Mn1 121.2(2) . .
C13 N3 Mn1 121.9(2) . .
C23 N4 C19 115.8(4) . .
N1 C1 C2 123.7(4) . .
N1 C1 H1 118.1 . .
C2 C1 H1 118.1 . .
C1 C2 C3 120.1(4) . .
C1 C2 H2 119.9 . .
C3 C2 H2 119.9 . .
C4 C3 C2 115.9(3) . .
C4 C3 C6 124.7(4) . .
C2 C3 C6 119.4(4) . .
C5 C4 C3 120.7(3) . .
C5 C4 H4 119.7 . .
C3 C4 H4 119.7 . .
N1 C5 C4 123.3(3) . .
N1 C5 H5 118.3 . .
C4 C5 H5 118.3 . .
C7 C6 C3 126.8(4) . .
C7 C6 H6 116.6 . .
C3 C6 H6 116.6 . .
C6 C7 C8 127.4(4) . .
C6 C7 H7 116.3 . .
C8 C7 H7 116.3 . .
C11 C8 C9 116.5(4) . .
C11 C8 C7 119.3(4) . .
C9 C8 C7 124.2(4) . .
C10 C9 C8 119.7(4) . .
C10 C9 H9 120.1 . .
C8 C9 H9 120.1 . .
N2 C10 C9 123.6(4) . .
N2 C10 H10 118.2 . .
C9 C10 H10 118.2 . .
C8 C11 C12 119.8(5) . .
C8 C11 H11 120.1 . .
C12 C11 H11 120.1 . .
N2 C12 C11 124.3(4) . .
N2 C12 H12 117.8 . .
C11 C12 H12 117.8 . .
N3 C13 C14 123.3(3) . .
N3 C13 H13 118.3 . .
C14 C13 H13 118.3 . .
C13 C14 C15 120.3(3) . .
C13 C14 H14 119.9 . .
C15 C14 H14 119.9 . .
C14 C15 C16 116.6(3) . .
C14 C15 C18 119.8(3) . .
C16 C15 C18 123.6(3) . .
C17 C16 C15 119.5(3) . .
C17 C16 H16 120.2 . .
C15 C16 H16 120.2 . .
N3 C17 C16 123.8(3) . .
N3 C17 H17 118.1 . .
C16 C17 H17 118.1 . .
C18 C18 C15 126.2(5) 2_767 .
C18 C18 H18 116.9 2_767 .
C15 C18 H18 116.9 . .
N4 C19 C20 124.3(5) . .
N4 C19 H19 117.9 . .
C20 C19 H19 117.9 . .
C19 C20 C21 119.6(4) . .
C19 C20 H20 120.2 . .
C21 C20 H20 120.2 . .
C22 C21 C20 116.0(4) . .
C22 C21 C24 120.0(4) . .
C20 C21 C24 124.0(4) . .
C23 C22 C21 120.1(5) . .
C23 C22 H22 119.9 . .
C21 C22 H22 119.9 . .
N4 C23 C22 124.2(5) . .
N4 C23 H23 117.9 . .
C22 C23 H23 117.9 . .
C24 C24 C21 126.6(6) 2_777 .
C24 C24 H24 116.7 2_777 .
C21 C24 H24 116.7 . .
O1 C25 O2 124.9(3) . .
O1 C25 C26 117.7(3) . .
O2 C25 C26 117.4(3) . .
C31 C26 C27 119.8(3) . .
C31 C26 C25 120.7(3) . .
C27 C26 C25 119.5(3) . .
C28 C27 C26 119.8(3) . .
C28 C27 H27 120.1 . .
C26 C27 H27 120.1 . .
C27 C28 C29 120.4(3) . .
C27 C28 S1 120.3(2) . .
C29 C28 S1 119.3(3) . .
C30 C29 C28 119.8(3) . .
C30 C29 H29 120.1 . .
C28 C29 H29 120.1 . .
C29 C30 C31 120.4(4) . .
C29 C30 H30 119.8 . .
C31 C30 H30 119.8 . .
C26 C31 C30 119.7(3) . .
C26 C31 H31 120.1 . .
C30 C31 H31 120.1 . .
H1WA O1W H1WB 109(5) . .

loop_
_geom_bond_atom_site_label_1
_geom_bond_atom_site_label_2
_geom_bond_distance
_geom_bond_site_symmetry_2
Mn1 O1 2.106(2) .
Mn1 O2 2.133(2) 2_676
Mn1 O7 2.181(2) .
Mn1 N3 2.254(3) .
Mn1 O6 2.262(2) .
Mn1 N1 2.286(3) .
S1 O4 1.396(4) .
S1 O3 1.423(3) .
S1 O5 1.427(4) .
S1 C28 1.766(3) .
O1 C25 1.242(4) .
O2 C25 1.250(4) .
O2 Mn1 2.133(2) 2_676
O6 H6B 0.84(3) .
O6 H6A 0.85(3) .
O7 H7B 0.847(10) .
O7 H7A 0.85(3) .
N1 C1 1.329(5) .
N1 C5 1.332(4) .
N2 C10 1.328(6) .
N2 C12 1.330(6) .
N3 C17 1.337(4) .
N3 C13 1.341(4) .
N4 C23 1.324(6) .
N4 C19 1.329(6) .
C1 C2 1.377(5) .
C1 H1 0.9300 .
C2 C3 1.382(5) .
C2 H2 0.9300 .
C3 C4 1.376(5) .
C3 C6 1.472(5) .
C4 C5 1.376(5) .
C4 H4 0.9300 .
C5 H5 0.9300 .
C6 C7 1.288(6) .
C6 H6 0.9300 .
C7 C8 1.470(5) .
C7 H7 0.9300 .
C8 C11 1.375(6) .
C8 C9 1.391(6) .
C9 C10 1.387(6) .
C9 H9 0.9300 .
C10 H10 0.9300 .
C11 C12 1.376(6) .
C11 H11 0.9300 .
C12 H12 0.9300 .
C13 C14 1.371(5) .
C13 H13 0.9300 .
C14 C15 1.385(5) .
C14 H14 0.9300 .
C15 C16 1.390(5) .
C15 C18 1.464(5) .
C16 C17 1.376(5) .
C16 H16 0.9300 .
C17 H17 0.9300 .
C18 C18 1.305(7) 2_767
C18 H18 0.9300 .
C19 C20 1.373(6) .
C19 H19 0.9300 .
C20 C21 1.390(6) .
C20 H20 0.9300 .
C21 C22 1.381(6) .
C21 C24 1.466(6) .
C22 C23 1.369(7) .
C22 H22 0.9300 .
C23 H23 0.9300 .
C24 C24 1.314(9) 2_777
C24 H24 0.9300 .
C25 C26 1.508(4) .
C26 C31 1.383(5) .
C26 C27 1.394(4) .
C27 C28 1.375(4) .
C27 H27 0.9300 .
C28 C29 1.382(5) .
C29 C30 1.376(5) .
C29 H29 0.9300 .
C30 C31 1.386(5) .
C30 H30 0.9300 .
C31 H31 0.9300 .
O1W H1WA 0.85(4) .
O1W H1WB 0.85(3) .

loop_
_geom_hbond_atom_site_label_D
_geom_hbond_atom_site_label_H
_geom_hbond_atom_site_label_A
_geom_hbond_distance_DH
_geom_hbond_distance_HA
_geom_hbond_distance_DA
_geom_hbond_angle_DHA
_geom_hbond_site_symmetry_A
O7 H7B O3 0.847(10) 1.930(12) 2.771(3) 171(3) 2_776
O7 H7B S1 0.847(10) 2.82(2) 3.535(2) 144(3) 2_776
O6 H6B N2 0.84(3) 2.154(15) 2.972(4) 164(4) 2_685
O6 H6A N2 0.85(3) 2.09(3) 2.935(4) 173(4) 1_646
O7 H7A O1W 0.85(3) 1.994(16) 2.811(4) 162(3) 1_545
O1W H1WA O4 0.85(4) 1.89(4) 2.730(5) 170(5) .
O1W H1WB O4 0.85(4) 2.53(3) 3.255(6) 145(5) 2_786
O1W H1WB S1 0.85(4) 2.97(3) 3.666(3) 140(4) 2_786

loop_
_geom_torsion_atom_site_label_1
_geom_torsion_atom_site_label_2
_geom_torsion_atom_site_label_3
_geom_torsion_atom_site_label_4
_geom_torsion
_geom_torsion_site_symmetry_1
_geom_torsion_site_symmetry_4
O2 Mn1 O1 C25 -76.8(8) 2_676 .
O7 Mn1 O1 C25 94.5(9) . .
N3 Mn1 O1 C25 -165.3(8) . .
O6 Mn1 O1 C25 110.9(8) . .
N1 Mn1 O1 C25 15.2(8) . .
O1 Mn1 N1 C1 -145.8(3) . .
O2 Mn1 N1 C1 -33.7(3) 2_676 .
O7 Mn1 N1 C1 44.4(3) . .
O6 Mn1 N1 C1 124.9(3) . .
O1 Mn1 N1 C5 21.5(3) . .
O2 Mn1 N1 C5 133.6(3) 2_676 .
O7 Mn1 N1 C5 -148.3(3) . .
O6 Mn1 N1 C5 -67.8(3) . .
O1 Mn1 N3 C17 -39.1(3) . .
O2 Mn1 N3 C17 -151.3(3) 2_676 .
O7 Mn1 N3 C17 130.6(3) . .
O6 Mn1 N3 C17 50.9(3) . .
O1 Mn1 N3 C13 150.3(3) . .
O2 Mn1 N3 C13 38.1(3) 2_676 .
O7 Mn1 N3 C13 -40.0(3) . .
O6 Mn1 N3 C13 -119.7(3) . .
C5 N1 C1 C2 -2.0(6) . .
Mn1 N1 C1 C2 166.4(3) . .
N1 C1 C2 C3 -0.4(7) . .
C1 C2 C3 C4 2.4(6) . .
C1 C2 C3 C6 -176.8(4) . .
C2 C3 C4 C5 -2.2(6) . .
C6 C3 C4 C5 177.0(4) . .
C1 N1 C5 C4 2.2(6) . .
Mn1 N1 C5 C4 -165.2(3) . .
C3 C4 C5 N1 -0.1(7) . .
C4 C3 C6 C7 -0.8(7) . .
C2 C3 C6 C7 178.4(4) . .
C3 C6 C7 C8 -179.0(4) . .
C6 C7 C8 C11 -174.2(5) . .
C6 C7 C8 C9 4.8(7) . .
C11 C8 C9 C10 1.3(6) . .
C7 C8 C9 C10 -177.8(4) . .
C12 N2 C10 C9 -1.0(7) . .
C8 C9 C10 N2 -0.4(7) . .
C9 C8 C11 C12 -0.8(6) . .
C7 C8 C11 C12 178.3(4) . .
C10 N2 C12 C11 1.6(7) . .
C8 C11 C12 N2 -0.7(7) . .
C17 N3 C13 C14 -2.6(6) . .
Mn1 N3 C13 C14 168.4(3) . .
N3 C13 C14 C15 -0.9(6) . .
C13 C14 C15 C16 3.8(6) . .
C13 C14 C15 C18 -175.3(4) . .
C14 C15 C16 C17 -3.2(5) . .
C18 C15 C16 C17 175.9(4) . .
C13 N3 C17 C16 3.2(5) . .
Mn1 N3 C17 C16 -167.9(3) . .
C15 C16 C17 N3 -0.3(6) . .
C14 C15 C18 C18 168.9(5) . 2_767
C16 C15 C18 C18 -10.2(7) . 2_767
C23 N4 C19 C20 -0.4(7) . .
N4 C19 C20 C21 0.2(7) . .
C19 C20 C21 C22 0.3(6) . .
C19 C20 C21 C24 179.8(4) . .
C20 C21 C22 C23 -0.6(7) . .
C24 C21 C22 C23 179.9(4) . .
C19 N4 C23 C22 0.0(7) . .
C21 C22 C23 N4 0.5(8) . .
C22 C21 C24 C24 178.2(6) . 2_777
C20 C21 C24 C24 -1.3(9) . 2_777
Mn1 O1 C25 O2 71.7(9) . .
Mn1 O1 C25 C26 -108.0(7) . .
Mn1 O2 C25 O1 -0.7(5) 2_676 .
Mn1 O2 C25 C26 179.0(2) 2_676 .
O1 C25 C26 C31 -178.0(3) . .
O2 C25 C26 C31 2.2(5) . .
O1 C25 C26 C27 3.6(4) . .
O2 C25 C26 C27 -176.1(3) . .
C31 C26 C27 C28 0.1(5) . .
C25 C26 C27 C28 178.4(3) . .
C26 C27 C28 C29 -1.0(5) . .
C26 C27 C28 S1 179.2(2) . .
O4 S1 C28 C27 115.7(4) . .
O3 S1 C28 C27 -7.9(4) . .
O5 S1 C28 C27 -127.0(3) . .
O4 S1 C28 C29 -64.1(4) . .
O3 S1 C28 C29 172.4(4) . .
O5 S1 C28 C29 53.2(4) . .
C27 C28 C29 C30 1.4(7) . .
S1 C28 C29 C30 -178.8(4) . .
C28 C29 C30 C31 -0.8(8) . .
C27 C26 C31 C30 0.5(6) . .
C25 C26 C31 C30 -177.8(4) . .
C29 C30 C31 C26 -0.1(8) . .
